data_2103716
loop_
_publ_author_name
'Lenstra, A. T. H.'
'Kataeva, O. N.'

_publ_section_title
;
 Structures of copper(II) and manganese(II) di(hydrogen malonate)
 dihydrate; effects of intensity profile truncation and background
 modelling on structure models
;
_journal_issue 4
_journal_name_full 'Acta Crystallographica Section B'
_journal_page_first 497
_journal_page_last 506
_journal_paper_doi 10.1107/S0108768101004050
_journal_volume 57
_journal_year 2001
_chemical_formula_moiety 'C6 H10 Mn O10'
_chemical_formula_sum 'C6 H10 Mn O10'
_chemical_formula_weight 297.08
_chemical_name_systematic ' Manganese(II) Bis(hydrogenmalonate) Dihydrate'
_space_group_IT_number 14
_symmetry_cell_setting monoclinic
_symmetry_space_group_name_Hall '-P 2yn'
_symmetry_space_group_name_H-M 'P 1 21/n 1'
_cell_angle_alpha 90
_cell_angle_beta 99.73(2)
_cell_angle_gamma 90
_cell_formula_units_Z 2
_cell_length_a 7.0909(7)
_cell_length_b 7.3518(7)
_cell_length_c 9.5770(10)
_cell_measurement_reflns_used 25
_cell_measurement_temperature 294
_cell_measurement_theta_max 28.0
_cell_measurement_theta_min 12.0
_cell_volume 492.08(9)
_computing_cell_refinement CAD4_(Enraf-Nonius,_1994)
_computing_data_collection CAD4_(Enraf-Nonius,_1994)
_computing_data_reduction process_MolEN_(Fair,_1990)
_computing_molecular_graphics Platon_(Spek,_2000)
_computing_publication_material BTABLE_PTABLE_CIF_IN_MolEN_(Fair,_1990)
_computing_structure_refinement LSFM_MolEN_(Fair,_1990)
_computing_structure_solution Patterson_and_Fourier
_diffrn_ambient_temperature 294
_diffrn_measurement_device_type Enraf_Nonius_CAD4
_diffrn_measurement_method \w/2\q
_diffrn_radiation_monochromator graphite
_diffrn_radiation_type Mo-K\a
_diffrn_radiation_wavelength .71073
_diffrn_reflns_av_R_equivalents 0
_diffrn_reflns_av_sigmaI/netI .333
_diffrn_reflns_limit_h_max 15
_diffrn_reflns_limit_h_min 0
_diffrn_reflns_limit_k_max 15
_diffrn_reflns_limit_k_min 0
_diffrn_reflns_limit_l_max 20
_diffrn_reflns_limit_l_min -20
_diffrn_reflns_number 5395
_diffrn_reflns_theta_max 49.93
_diffrn_reflns_theta_min 1.5
_diffrn_standards_decay_% 0
_diffrn_standards_interval_time 120
_diffrn_standards_number 3
_exptl_absorpt_coefficient_mu 1.390
_exptl_absorpt_correction_T_max .999
_exptl_absorpt_correction_T_min .94
_exptl_absorpt_correction_type psi-scan
_exptl_absorpt_process_details 'North et al. (1968)'
_exptl_crystal_colour pink
_exptl_crystal_density_diffrn 2.00
_exptl_crystal_density_method none
_exptl_crystal_description prism
_exptl_crystal_F_000 302
_exptl_crystal_size_max .1
_exptl_crystal_size_mid .1
_exptl_crystal_size_min .1
_refine_diff_density_max 1.660
_refine_diff_density_min -1.915
_refine_ls_abs_structure_details "'weight 4Fo^2^/(\s^2^(Fo^2^) + 0.0001 Fo^4^)'"
_refine_ls_extinction_method none
_refine_ls_goodness_of_fit_all 3.059
_refine_ls_goodness_of_fit_ref 3.561
_refine_ls_hydrogen_treatment refall
_refine_ls_matrix_type full
_refine_ls_number_constraints 0
_refine_ls_number_parameters 99
_refine_ls_number_reflns 2085
_refine_ls_number_restraints 0
_refine_ls_R_factor_all .208
_refine_ls_R_factor_gt .060
_refine_ls_shift/esd_mean .011
_refine_ls_shift/su_max .018
_refine_ls_structure_factor_coef F
_refine_ls_weighting_scheme sigma
_refine_ls_wR_factor_all .041
_refine_ls_wR_factor_ref .051
_reflns_number_gt 2085
_reflns_number_total 5395
_reflns_threshold_expression >3.0\s(I)
_cod_data_source_file lc0029.cif
_cod_data_source_block Mn
_cod_depositor_comments
;
The following automatic conversions were performed:
'_exptl_absorpt_correction_type' value 'psi_scan' changed to 'psi-scan'
according to '/home/saulius/struct/CIF-dictionaries/cif_core.dic'
dictionary named 'cif_core.dic' version 2.4.1 from 2010-06-29.

Automatic conversion script
Id: cif_fix_enum 1527 2010-12-29 10:47:43Z saulius 

The following automatic conversions were performed:

'_exptl_absorpt_correction_type' value 'psi_scan' changed to
'psi-scan' according to
/home/saulius/struct/CIF-dictionaries/cif_core.dic dictionary named
'cif_core.dic' version 2.4.1 from 2010-06-29.

Automatic conversion script
Id: cif_fix_values 1715 2011-07-08 13:25:40Z adriana 
;
_cod_original_cell_volume 492.1(2)
_cod_database_code 2103716
_cod_database_fobs_code 2103716

loop_
_symmetry_equiv_pos_as_xyz
x,y,z
1/2-x,1/2+y,1/2-z
-x,-y,-z
1/2+x,1/2-y,1/2+z

loop_
_atom_site_aniso_label
_atom_site_aniso_U_11
_atom_site_aniso_U_22
_atom_site_aniso_U_33
_atom_site_aniso_U_12
_atom_site_aniso_U_13
_atom_site_aniso_U_23
_atom_site_aniso_type_symbol
Mn1 .01100(10) .00990(10) .0209(2) .0009(2) -.00240(10) .0002(2) Mn
O1 .0440(10) .0274(9) .0590(10) .0010(10) -.0039(9) -.0030(10) O
O2 .0270(8) .0206(8) .0376(9) .0045(7) -.0082(7) -.0034(8) O
O3 .0179(7) .0269(8) .0520(10) -.0024(7) -.0029(7) -.0098(8) O
O4 .0207(7) .0207(8) .0392(9) .0015(7) -.0002(7) -.0027(8) O
Ow .0228(7) .0245(8) .0344(9) .0006(7) .0038(7) .0028(8) O
C1 .0206(9) .0190(10) .0250(10) .0015(9) .0029(8) -.0012(9) C
C3 .0194(8) .0200(9) .0240(9) -.0010(10) .0023(7) .0010(10) C
C2 .0220(10) .0190(10) .0410(10) .0003(9) -.0050(10) .0020(10) C

loop_
_atom_site_label
_atom_site_fract_x
_atom_site_fract_y
_atom_site_fract_z
_atom_site_U_iso_or_equiv
_atom_site_thermal_displace_type
_atom_site_occupancy
_atom_site_type_symbol
Mn1 1.0000 .0000 1.0000 .01320(10) Uani 1.000 Mn
O1 .7244(3) .5026(3) .9372(2) .0410(10) Uani 1.000 O
O2 .8972(2) .2574(3) 1.0157(2) .0276(8) Uani 1.000 O
O3 .4367(2) -.0615(3) .7944(2) .0292(8) Uani 1.000 O
O4 .7410(2) -.0797(3) .8926(2) .0256(8) Uani 1.000 O
Ow 1.0897(2) .0889(2) .8033(2) .0268(8) Uani 1.000 O
C1 .7477(3) .3238(3) .9466(3) .0214(9) Uani 1.000 C
C3 .5909(3) .0112(3) .8533(2) .0211(9) Uani 1.000 C
C2 .5813(3) .2144(3) .8719(3) .0260(10) Uani 1.000 C
H1w 1.061(7) .204(9) .740(5) .16(2) Uiso 1.000 H
H21 .540(4) .277(5) .783(3) .049(9) Uiso 1.000 H
H2w 1.207(5) .044(5) .784(4) .060(10) Uiso 1.000 H
H22 .451(5) .241(6) .897(4) .090(10) Uiso 1.000 H
H11 .873(6) .589(6) .985(4) .120(10) Uiso 1.000 H

loop_
_atom_type_symbol
_atom_type_scat_dispersion_real
_atom_type_scat_dispersion_imag
_atom_type_scat_source
C .002 .002 International_Tables_Vol_IV_Table_2.3.1
H .000 .000 International_Tables_Vol_IV_Table_2.3.1
O .008 .006 International_Tables_Vol_IV_Table_2.3.1
Mn .295 .729 International_Tables_Vol_IV_Table_2.3.1

loop_
_geom_angle_atom_site_label_1
_geom_angle_atom_site_label_2
_geom_angle_atom_site_label_3
_geom_angle
O2 Mn1 O4 90.07(7)
O2 Mn1 Ow 86.90(7)
O4 Mn1 Ow 91.13(7)
C1 O1 H11 113(2)
H1w Ow H2w 105(3)
O1 C1 O2 120.5(2)
O1 C1 C2 114.7(2)
O2 C1 C2 124.7(2)
O3 C3 O4 122.3(2)
O3 C3 C2 114.8(2)
O4 C3 C2 122.9(2)
C1 C2 C3 122.6(2)
C1 C2 H21 105.0(10)
C1 C2 H22 117(2)
C3 C2 H21 112.0(10)
C3 C2 H22 106(2)
H21 C2 H22 87(2)

loop_
_geom_bond_atom_site_label_1
_geom_bond_atom_site_label_2
_geom_bond_distance
Mn1 O2 2.042(2)
Mn1 O4 2.033(2)
Mn1 Ow 2.188(2)
O1 C1 1.327(3)
O1 H11 1.25(4)
O2 C1 1.250(3)
O3 C3 1.261(3)
O4 C3 1.260(3)
Ow H1w 1.04(6)
Ow H2w .94(3)
C1 C2 1.505(3)
C3 C2 1.507(4)
C2 H21 .97(3)
C2 H22 1.01(4)
